data_1516148
loop_
_publ_author_name
'Zipfel, Hannes F.'
'Carreira, Erick M.'

_publ_section_title
;
 An efficient synthesis strategy to the core structure of
 6-5-6-5-6-membered epipolythiodiketopiperazines.
;
_journal_issue 11
_journal_name_full 'Organic letters'
_journal_page_first 2854
_journal_page_last 2857
_journal_paper_doi 10.1021/ol500990f
_journal_volume 16
_journal_year 2014
_chemical_absolute_configuration ad
_chemical_formula_moiety 'C21 H24 N2 O4 S'
_chemical_formula_sum 'C21 H24 N2 O4 S'
_chemical_formula_weight 400.48
_chemical_name_systematic '(2R,3S)-ethyl 3-(1H-indol-3-yl)-2-(4-methylphenylsulfonamido)butanoate'
_space_group_crystal_system monoclinic
_space_group_IT_number 4
_space_group_name_Hall 'P 2yb'
_space_group_name_H-M_alt 'P 1 21 1'
_symmetry_cell_setting monoclinic
_symmetry_Int_Tables_number 4
_symmetry_space_group_name_Hall 'P 2yb'
_symmetry_space_group_name_H-M 'P 1 21 1'
_atom_sites_solution_hydrogens mixed
_atom_sites_solution_primary direct
_audit_creation_date 2013-12-16
_audit_creation_method
;
Olex2 1.2
(compiled 2013.12.10 svn.r2850 for OlexSys, GUI svn.r4736)
;
_cell_angle_alpha 90
_cell_angle_beta 106.278(3)
_cell_angle_gamma 90
_cell_formula_units_Z 2
_cell_length_a 11.6390(7)
_cell_length_b 5.5765(3)
_cell_length_c 15.5447(10)
_cell_measurement_reflns_used 5959
_cell_measurement_temperature 100
_cell_measurement_theta_max 27.53
_cell_measurement_theta_min 2.57
_cell_volume 968.48(10)
_computing_cell_refinement 'Bruker SAINT'
_computing_data_collection 'Bruker APEX2'
_computing_data_reduction 'Bruker SAINT'
_computing_molecular_graphics OLEX2
_computing_publication_material OLEX2
_computing_structure_refinement 'SHELXL-97 (Sheldrick, 2008)'
_computing_structure_solution 'XS (Sheldrick, 2008)'
_diffrn_ambient_temperature 100.0(2)
_diffrn_detector 'Bruker APEX2 area detector'
_diffrn_detector_area_resol_mean 8.33
_diffrn_detector_type 'CCD area detector'
_diffrn_measured_fraction_theta_full 0.998
_diffrn_measured_fraction_theta_max 0.998
_diffrn_measurement_device 'kappa-stage diffractometer'
_diffrn_measurement_device_type 'Bruker/Nonius Kappa Apex2'
_diffrn_measurement_method '\w and \f scans'
_diffrn_radiation_monochromator graphite
_diffrn_radiation_probe x-ray
_diffrn_radiation_type MoK\a
_diffrn_radiation_wavelength 0.71073
_diffrn_reflns_av_R_equivalents 0.0442
_diffrn_reflns_av_unetI/netI 0.0471
_diffrn_reflns_Laue_measured_fraction_full 0.998
_diffrn_reflns_Laue_measured_fraction_max 0.998
_diffrn_reflns_limit_h_max 15
_diffrn_reflns_limit_h_min -15
_diffrn_reflns_limit_k_max 7
_diffrn_reflns_limit_k_min -7
_diffrn_reflns_limit_l_max 20
_diffrn_reflns_limit_l_min -20
_diffrn_reflns_number 22103
_diffrn_reflns_point_group_measured_fraction_full 0.999
_diffrn_reflns_point_group_measured_fraction_max 0.998
_diffrn_reflns_theta_full 25.242
_diffrn_reflns_theta_max 27.594
_diffrn_reflns_theta_min 2.565
_diffrn_source 'sealed tube'
_diffrn_standards_number 0
_exptl_absorpt_coefficient_mu 0.198
_exptl_absorpt_correction_T_max 0.7456
_exptl_absorpt_correction_T_min 0.6831
_exptl_absorpt_correction_type multi-scan
_exptl_absorpt_process_details
;
SADABS-2008/1 (Bruker,2008) was used for absorption correction.
wR2(int) was 0.0560 before and 0.0501 after correction.
The Ratio of minimum to maximum transmission is 0.9162.
The \l/2 correction factor is 0.0000.
;
_exptl_crystal_colour 'clear colourless'
_exptl_crystal_colour_lustre clear
_exptl_crystal_colour_primary colourless
_exptl_crystal_density_diffrn 1.373
_exptl_crystal_description needle
_exptl_crystal_F_000 424
_exptl_crystal_recrystallization_method 'Crystallized form CDCl3'
_exptl_crystal_size_max 0.24
_exptl_crystal_size_mid 0.045
_exptl_crystal_size_min 0.015
_refine_diff_density_max 0.234
_refine_diff_density_min -0.312
_refine_diff_density_rms 0.047
_refine_ls_abs_structure_details
;
 Flack x determined using 1555 quotients [(I+)-(I-)]/[(I+)+(I-)]
 (Parsons and Flack (2004), Acta Cryst. A60, s61).
;
_refine_ls_abs_structure_Flack 0.04(3)
_refine_ls_extinction_method none
_refine_ls_goodness_of_fit_ref 1.028
_refine_ls_hydrogen_treatment mixed
_refine_ls_matrix_type full
_refine_ls_number_parameters 262
_refine_ls_number_reflns 4487
_refine_ls_number_restraints 3
_refine_ls_restrained_S_all 1.029
_refine_ls_R_factor_all 0.0465
_refine_ls_R_factor_gt 0.0341
_refine_ls_shift/su_max 0.000
_refine_ls_shift/su_mean 0.000
_refine_ls_structure_factor_coef Fsqd
_refine_ls_weighting_details 'w=1/[\s^2^(Fo^2^)+(0.0365P)^2^+0.0450P] where P=(Fo^2^+2Fc^2^)/3'
_refine_ls_weighting_scheme calc
_refine_ls_wR_factor_gt 0.0678
_refine_ls_wR_factor_ref 0.0720
_reflns_Friedel_coverage 0.811
_reflns_Friedel_fraction_full 1.000
_reflns_Friedel_fraction_max 0.997
_reflns_number_gt 3847
_reflns_number_total 4487
_reflns_threshold_expression 'I > 2\s(I)'
_cod_data_source_file ol500990f_si_003.cif
_cod_data_source_block ca101213_0ma
_cod_depositor_comments 'Adding full bibliography for 1516147--1516149.cif.'
_cod_original_sg_symbol_H-M 'P 21'
_cod_database_code 1516148
_shelxl_version_number 2013-4
_shelx_space_group_comment
;
The symmetry employed for this shelxl refinement is uniquely defined
by the following loop, which should always be used as a source of
symmetry information in preference to the above space-group names.
They are only intended as comments.
;
_shelx_estimated_absorpt_t_max 0.997
_shelx_estimated_absorpt_t_min 0.954
_olex2_refinement_description
;
1. Fixed Uiso
 At 1.2 times of:
  All C(H) groups, All C(H,H) groups, All N(H) groups
 At 1.5 times of:
  All C(H,H,H) groups
2. Restrained distances
 N2-H2
 0.91 with sigma of 0.02
 N1-H1
 0.91 with sigma of 0.02
3.a Ternary CH refined with riding coordinates:
 C6(H6), C7(H7)
3.b Secondary CH2 refined with riding coordinates:
 C18(H18A,H18B)
3.c Aromatic/amide H refined with riding coordinates:
 C3(H3), C4(H4), C11(H11), C12(H12), C14(H14), C15(H15), C16(H16), C20(H20),
 C21(H21)
3.d Idealised Me refined as rotating group:
 C1(H1A,H1B,H1C), C13(H13A,H13B,H13C), C19(H19A,H19B,H19C)
;

loop_
_space_group_symop_operation_xyz
'x, y, z'
'-x, y+1/2, -z'

loop_
_atom_site_label
_atom_site_type_symbol
_atom_site_fract_x
_atom_site_fract_y
_atom_site_fract_z
_atom_site_U_iso_or_equiv
_atom_site_adp_type
_atom_site_occupancy
_atom_site_site_symmetry_order
_atom_site_calc_flag
_atom_site_refinement_flags_posn
S1 S 0.00416(5) 0.65850(11) 0.22932(4) 0.01282(14) Uani 1 1 d .
O1 O -0.08180(14) 0.8366(3) 0.18728(11) 0.0178(4) Uani 1 1 d .
O2 O 0.32210(14) 0.8390(3) 0.28639(10) 0.0145(4) Uani 1 1 d .
O3 O 0.25020(15) 1.2120(3) 0.25627(12) 0.0175(4) Uani 1 1 d .
O4 O -0.03063(15) 0.4132(3) 0.23086(11) 0.0184(4) Uani 1 1 d .
N1 N 0.10894(16) 0.6612(4) 0.17932(12) 0.0119(4) Uani 1 1 d D
H1 H 0.160(2) 0.543(4) 0.1986(16) 0.014 Uiso 1 1 d DR
N2 N 0.37808(18) 1.3564(4) 0.02580(14) 0.0141(4) Uani 1 1 d D
H2 H 0.385(2) 1.476(4) -0.0097(16) 0.017 Uiso 1 1 d DR
C1 C 0.2184(3) 0.9478(5) 0.61569(18) 0.0250(6) Uani 1 1 d .
H1A H 0.1603 0.9089 0.6486 0.038 Uiso 1 1 calc GR
H1B H 0.2349 1.1204 0.6199 0.038 Uiso 1 1 calc GR
H1C H 0.2928 0.8593 0.6416 0.038 Uiso 1 1 calc GR
C2 C 0.1683(2) 0.8787(5) 0.51922(16) 0.0168(6) Uani 1 1 d .
C3 C 0.0860(2) 1.0266(5) 0.46060(17) 0.0186(6) Uani 1 1 d .
H3 H 0.0634 1.1739 0.4819 0.022 Uiso 1 1 calc R
C4 C 0.0365(2) 0.9629(4) 0.37189(17) 0.0172(6) Uani 1 1 d .
H4 H -0.0189 1.0662 0.3324 0.021 Uiso 1 1 calc R
C5 C 0.0685(2) 0.7482(4) 0.34159(16) 0.0133(5) Uani 1 1 d .
C6 C 0.1601(2) 0.8858(4) 0.15784(15) 0.0114(5) Uani 1 1 d .
H6 H 0.0933 1.0009 0.1327 0.014 Uiso 1 1 calc R
C7 C 0.2223(2) 0.8296(4) 0.08429(15) 0.0123(5) Uani 1 1 d .
H7 H 0.2717 0.6820 0.1033 0.015 Uiso 1 1 calc R
C8 C 0.3053(2) 1.0258(5) 0.07312(15) 0.0118(5) Uani 1 1 d .
C9 C 0.4320(2) 1.0379(4) 0.11572(15) 0.0109(5) Uani 1 1 d .
C10 C 0.4742(2) 1.2477(4) 0.08458(16) 0.0124(5) Uani 1 1 d .
C11 C 0.5946(2) 1.3141(4) 0.11149(16) 0.0145(5) Uani 1 1 d .
H11 H 0.6212 1.4589 0.0911 0.017 Uiso 1 1 calc R
C12 C 0.6737(2) 1.1612(5) 0.16887(15) 0.0167(5) Uani 1 1 d .
H12 H 0.7563 1.2013 0.1883 0.020 Uiso 1 1 calc R
C13 C 0.1281(2) 0.7712(5) -0.00344(16) 0.0157(5) Uani 1 1 d .
H13A H 0.0815 0.9157 -0.0262 0.024 Uiso 1 1 calc GR
H13B H 0.0746 0.6459 0.0071 0.024 Uiso 1 1 calc GR
H13C H 0.1677 0.7146 -0.0476 0.024 Uiso 1 1 calc GR
C14 C 0.2781(2) 1.2204(4) 0.01884(16) 0.0142(5) Uani 1 1 d .
H14 H 0.2005 1.2570 -0.0187 0.017 Uiso 1 1 calc R
C15 C 0.5146(2) 0.8853(5) 0.17383(16) 0.0144(5) Uani 1 1 d .
H15 H 0.4888 0.7416 0.1955 0.017 Uiso 1 1 calc R
C16 C 0.6344(2) 0.9493(5) 0.19879(17) 0.0170(5) Uani 1 1 d .
H16 H 0.6911 0.8461 0.2372 0.020 Uiso 1 1 calc R
C17 C 0.2468(2) 1.0012(4) 0.23819(15) 0.0123(5) Uani 1 1 d .
C18 C 0.4108(2) 0.9275(5) 0.36485(17) 0.0216(6) Uani 1 1 d .
H18A H 0.3715 0.9979 0.4078 0.026 Uiso 1 1 calc R
H18B H 0.4609 1.0522 0.3478 0.026 Uiso 1 1 calc R
C19 C 0.4857(2) 0.7166(5) 0.40580(19) 0.0285(7) Uani 1 1 d .
H19A H 0.4348 0.5946 0.4220 0.043 Uiso 1 1 calc GR
H19B H 0.5473 0.7679 0.4596 0.043 Uiso 1 1 calc GR
H19C H 0.5240 0.6491 0.3626 0.043 Uiso 1 1 calc GR
C20 C 0.1509(2) 0.5977(4) 0.39816(16) 0.0168(6) Uani 1 1 d .
H20 H 0.1733 0.4506 0.3766 0.020 Uiso 1 1 calc R
C21 C 0.1998(2) 0.6655(5) 0.48648(15) 0.0179(5) Uani 1 1 d .
H21 H 0.2564 0.5632 0.5255 0.022 Uiso 1 1 calc R

loop_
_atom_site_aniso_label
_atom_site_aniso_U_11
_atom_site_aniso_U_22
_atom_site_aniso_U_33
_atom_site_aniso_U_23
_atom_site_aniso_U_13
_atom_site_aniso_U_12
S1 0.0114(3) 0.0152(3) 0.0122(3) 0.0009(3) 0.0039(2) -0.0015(3)
O1 0.0114(9) 0.0246(10) 0.0166(9) 0.0029(8) 0.0026(7) 0.0017(8)
O2 0.0147(9) 0.0147(9) 0.0119(8) -0.0003(7) 0.0001(7) 0.0004(7)
O3 0.0202(9) 0.0119(11) 0.0205(9) -0.0047(7) 0.0058(7) -0.0014(7)
O4 0.0197(9) 0.0196(10) 0.0167(9) -0.0010(8) 0.0065(7) -0.0073(8)
N1 0.0133(10) 0.0103(10) 0.0130(9) 0.0013(10) 0.0051(8) -0.0012(10)
N2 0.0172(11) 0.0116(11) 0.0150(11) 0.0028(9) 0.0071(9) 0.0017(9)
C1 0.0269(15) 0.0301(16) 0.0194(14) -0.0035(12) 0.0088(12) -0.0037(13)
C2 0.0164(13) 0.0216(14) 0.0150(13) -0.0033(11) 0.0086(10) -0.0060(11)
C3 0.0229(14) 0.0160(12) 0.0196(13) -0.0046(11) 0.0104(11) -0.0018(11)
C4 0.0186(13) 0.0159(13) 0.0180(13) 0.0039(11) 0.0067(11) 0.0015(11)
C5 0.0116(12) 0.0169(12) 0.0127(12) -0.0008(10) 0.0059(10) -0.0031(10)
C6 0.0114(11) 0.0099(12) 0.0129(12) 0.0012(10) 0.0035(9) -0.0005(10)
C7 0.0127(12) 0.0131(12) 0.0116(12) 0.0013(10) 0.0044(10) 0.0012(10)
C8 0.0128(12) 0.0132(12) 0.0107(11) -0.0017(10) 0.0057(10) 0.0013(10)
C9 0.0121(12) 0.0118(11) 0.0108(11) -0.0023(10) 0.0066(10) -0.0001(10)
C10 0.0142(12) 0.0137(12) 0.0111(12) -0.0026(9) 0.0066(10) 0.0001(10)
C11 0.0201(13) 0.0117(12) 0.0149(13) -0.0042(10) 0.0100(10) -0.0043(10)
C12 0.0153(12) 0.0218(13) 0.0148(12) -0.0055(13) 0.0072(9) -0.0066(13)
C13 0.0150(13) 0.0181(13) 0.0148(13) -0.0012(10) 0.0053(10) -0.0020(10)
C14 0.0134(12) 0.0166(14) 0.0129(12) -0.0018(10) 0.0041(9) 0.0023(10)
C15 0.0154(12) 0.0146(13) 0.0147(12) 0.0022(10) 0.0067(10) 0.0010(10)
C16 0.0134(12) 0.0221(14) 0.0144(13) 0.0006(10) 0.0022(10) 0.0025(11)
C17 0.0122(12) 0.0155(14) 0.0116(12) 0.0013(10) 0.0073(10) 0.0007(10)
C18 0.0186(13) 0.0261(15) 0.0162(13) -0.0030(11) -0.0015(11) -0.0032(12)
C19 0.0222(14) 0.037(2) 0.0211(14) 0.0047(12) -0.0026(11) 0.0058(13)
C20 0.0166(13) 0.0174(14) 0.0171(13) -0.0009(10) 0.0061(11) 0.0019(10)
C21 0.0151(12) 0.0212(13) 0.0170(12) 0.0048(13) 0.0037(9) 0.0028(13)

loop_
_atom_type_symbol
_atom_type_description
_atom_type_scat_dispersion_real
_atom_type_scat_dispersion_imag
_atom_type_scat_source
C C 0.0033 0.0016 'International Tables Vol C Tables 4.2.6.8 and 6.1.1.4'
H H 0.0000 0.0000 'International Tables Vol C Tables 4.2.6.8 and 6.1.1.4'
N N 0.0061 0.0033 'International Tables Vol C Tables 4.2.6.8 and 6.1.1.4'
O O 0.0106 0.0060 'International Tables Vol C Tables 4.2.6.8 and 6.1.1.4'
S S 0.1246 0.1234 'International Tables Vol C Tables 4.2.6.8 and 6.1.1.4'

loop_
_geom_angle_atom_site_label_1
_geom_angle_atom_site_label_2
_geom_angle_atom_site_label_3
_geom_angle
O1 S1 N1 107.37(11)
O1 S1 C5 107.63(11)
O4 S1 O1 120.47(11)
O4 S1 N1 105.78(11)
O4 S1 C5 107.34(11)
N1 S1 C5 107.69(10)
C17 O2 C18 116.35(19)
S1 N1 H1 110.6(17)
C6 N1 S1 121.76(17)
C6 N1 H1 116.3(17)
C10 N2 H2 123.4(17)
C14 N2 H2 126.4(17)
C14 N2 C10 108.9(2)
H1A C1 H1B 109.5
H1A C1 H1C 109.5
H1B C1 H1C 109.5
C2 C1 H1A 109.5
C2 C1 H1B 109.5
C2 C1 H1C 109.5
C3 C2 C1 120.4(2)
C21 C2 C1 121.3(2)
C21 C2 C3 118.2(2)
C2 C3 H3 119.4
C4 C3 C2 121.2(2)
C4 C3 H3 119.4
C3 C4 H4 120.4
C5 C4 C3 119.2(2)
C5 C4 H4 120.4
C4 C5 S1 120.27(19)
C4 C5 C20 121.0(2)
C20 C5 S1 118.75(19)
N1 C6 H6 108.4
N1 C6 C7 107.42(18)
N1 C6 C17 113.27(19)
C7 C6 H6 108.4
C17 C6 H6 108.4
C17 C6 C7 110.83(19)
C6 C7 H7 107.3
C8 C7 C6 112.8(2)
C8 C7 H7 107.3
C8 C7 C13 112.10(19)
C13 C7 C6 109.66(18)
C13 C7 H7 107.3
C9 C8 C7 126.2(2)
C14 C8 C7 127.5(2)
C14 C8 C9 106.2(2)
C10 C9 C8 107.0(2)
C10 C9 C15 118.9(2)
C15 C9 C8 134.0(2)
N2 C10 C9 107.4(2)
N2 C10 C11 130.2(2)
C11 C10 C9 122.4(2)
C10 C11 H11 121.3
C12 C11 C10 117.5(2)
C12 C11 H11 121.3
C11 C12 H12 119.4
C11 C12 C16 121.1(2)
C16 C12 H12 119.4
C7 C13 H13A 109.5
C7 C13 H13B 109.5
C7 C13 H13C 109.5
H13A C13 H13B 109.5
H13A C13 H13C 109.5
H13B C13 H13C 109.5
N2 C14 H14 124.8
C8 C14 N2 110.4(2)
C8 C14 H14 124.8
C9 C15 H15 120.7
C16 C15 C9 118.5(2)
C16 C15 H15 120.7
C12 C16 H16 119.2
C15 C16 C12 121.6(2)
C15 C16 H16 119.2
O2 C17 C6 110.9(2)
O3 C17 O2 123.8(2)
O3 C17 C6 125.3(2)
O2 C18 H18A 110.4
O2 C18 H18B 110.4
O2 C18 C19 106.5(2)
H18A C18 H18B 108.6
C19 C18 H18A 110.4
C19 C18 H18B 110.4
C18 C19 H19A 109.5
C18 C19 H19B 109.5
C18 C19 H19C 109.5
H19A C19 H19B 109.5
H19A C19 H19C 109.5
H19B C19 H19C 109.5
C5 C20 H20 120.6
C21 C20 C5 118.9(2)
C21 C20 H20 120.6
C2 C21 C20 121.5(2)
C2 C21 H21 119.3
C20 C21 H21 119.3

loop_
_geom_bond_atom_site_label_1
_geom_bond_atom_site_label_2
_geom_bond_distance
S1 O1 1.4313(19)
S1 O4 1.4290(18)
S1 N1 1.6195(19)
S1 C5 1.767(2)
O2 C17 1.334(3)
O2 C18 1.446(3)
O3 C17 1.207(3)
N1 H1 0.88(2)
N1 C6 1.465(3)
N2 H2 0.88(2)
N2 C10 1.371(3)
N2 C14 1.368(3)
C1 H1A 0.9800
C1 H1B 0.9800
C1 H1C 0.9800
C1 C2 1.499(3)
C2 C3 1.392(4)
C2 C21 1.383(4)
C3 H3 0.9500
C3 C4 1.384(4)
C4 H4 0.9500
C4 C5 1.376(3)
C5 C20 1.387(3)
C6 H6 1.0000
C6 C7 1.547(3)
C6 C17 1.511(3)
C7 H7 1.0000
C7 C8 1.502(3)
C7 C13 1.526(3)
C8 C9 1.439(3)
C8 C14 1.357(3)
C9 C10 1.406(3)
C9 C15 1.406(3)
C10 C11 1.396(3)
C11 H11 0.9500
C11 C12 1.382(4)
C12 H12 0.9500
C12 C16 1.394(4)
C13 H13A 0.9800
C13 H13B 0.9800
C13 H13C 0.9800
C14 H14 0.9500
C15 H15 0.9500
C15 C16 1.385(3)
C16 H16 0.9500
C18 H18A 0.9900
C18 H18B 0.9900
C18 C19 1.496(4)
C19 H19A 0.9800
C19 H19B 0.9800
C19 H19C 0.9800
C20 H20 0.9500
C20 C21 1.383(3)
C21 H21 0.9500

loop_
_geom_torsion_atom_site_label_1
_geom_torsion_atom_site_label_2
_geom_torsion_atom_site_label_3
_geom_torsion_atom_site_label_4
_geom_torsion
S1 N1 C6 C7 -160.83(15)
S1 N1 C6 C17 76.4(2)
S1 C5 C20 C21 -178.89(19)
O1 S1 N1 C6 44.62(19)
O1 S1 C5 C4 -2.9(2)
O1 S1 C5 C20 176.77(19)
O4 S1 N1 C6 174.45(17)
O4 S1 C5 C4 -133.96(19)
O4 S1 C5 C20 45.7(2)
N1 S1 C5 C4 112.5(2)
N1 S1 C5 C20 -67.8(2)
N1 C6 C7 C8 -164.87(19)
N1 C6 C7 C13 69.5(2)
N1 C6 C17 O2 45.3(3)
N1 C6 C17 O3 -136.1(2)
N2 C10 C11 C12 -176.6(2)
C1 C2 C3 C4 -178.4(2)
C1 C2 C21 C20 178.0(2)
C2 C3 C4 C5 0.7(4)
C3 C2 C21 C20 -0.5(4)
C3 C4 C5 S1 178.5(2)
C3 C4 C5 C20 -1.2(4)
C4 C5 C20 C21 0.8(4)
C5 S1 N1 C6 -71.0(2)
C5 C20 C21 C2 0.1(4)
C6 C7 C8 C9 94.1(3)
C6 C7 C8 C14 -88.9(3)
C7 C6 C17 O2 -75.5(2)
C7 C6 C17 O3 103.1(3)
C7 C8 C9 C10 178.5(2)
C7 C8 C9 C15 2.2(4)
C7 C8 C14 N2 -178.8(2)
C8 C9 C10 N2 -0.3(2)
C8 C9 C10 C11 -179.1(2)
C8 C9 C15 C16 176.5(2)
C9 C8 C14 N2 -1.3(3)
C9 C10 C11 C12 1.9(3)
C9 C15 C16 C12 1.0(4)
C10 N2 C14 C8 1.2(3)
C10 C9 C15 C16 0.6(3)
C10 C11 C12 C16 -0.2(3)
C11 C12 C16 C15 -1.3(4)
C13 C7 C8 C9 -141.6(2)
C13 C7 C8 C14 35.5(3)
C14 N2 C10 C9 -0.5(3)
C14 N2 C10 C11 178.1(2)
C14 C8 C9 C10 1.0(2)
C14 C8 C9 C15 -175.3(3)
C15 C9 C10 N2 176.7(2)
C15 C9 C10 C11 -2.1(3)
C17 O2 C18 C19 -178.5(2)
C17 C6 C7 C8 -40.6(3)
C17 C6 C7 C13 -166.32(19)
C18 O2 C17 O3 0.8(3)
C18 O2 C17 C6 179.30(19)
C21 C2 C3 C4 0.2(4)
